data_2225270
loop_
_publ_author_name
'Broker, Grant A.'
'Tiekink, Edward R. T.'

_publ_section_title
;
 2,2'-Iminodiethanaminium 2,2'-(disulfanyldiyl)dibenzoate dihydrate
;
_journal_coeditor_code HB5342
_journal_issue 3
_journal_name_full 'Acta Crystallographica Section E'
_journal_page_first o718
_journal_paper_doi 10.1107/S1600536810007117
_journal_volume 66
_journal_year 2010
_chemical_formula_iupac 'C4 H15 N3 +, C14 H8 O4 S2 -, 2H2 O'
_chemical_formula_moiety 'C4 H15 N3 +, C14 H8 O4 S2 -, 2(H2 O)'
_chemical_formula_sum 'C18 H27 N3 O6 S2'
_chemical_formula_weight 445.55
_chemical_name_systematic
;
2,2'-Iminodiethanaminium 2,2'-(disulfanyldiyl)dibenzoate dihydrate
;
_space_group_IT_number 2
_symmetry_cell_setting triclinic
_symmetry_space_group_name_Hall '-P 1'
_symmetry_space_group_name_H-M 'P -1'
_atom_sites_solution_hydrogens geom
_atom_sites_solution_primary direct
_atom_sites_solution_secondary difmap
_audit_creation_method SHELXL-97
_cell_angle_alpha 102.162(9)
_cell_angle_beta 104.806(4)
_cell_angle_gamma 102.776(7)
_cell_formula_units_Z 2
_cell_length_a 7.804(3)
_cell_length_b 11.472(5)
_cell_length_c 12.701(4)
_cell_measurement_reflns_used 1579
_cell_measurement_temperature 173(2)
_cell_measurement_theta_max 30.4
_cell_measurement_theta_min 2.8
_cell_volume 1028.2(7)
_computing_cell_refinement 'CrystalClear (Rigaku/MSC, 2005)'
_computing_data_collection 'CrystalClear (Rigaku/MSC, 2005)'
_computing_data_reduction 'CrystalClear (Rigaku/MSC, 2005)'
_computing_molecular_graphics 'ORTEPII (Johnson, 1976) and DIAMOND (Brandenburg, 2006)'
_computing_publication_material 'SHELXL97 (Sheldrick, 2008)'
_computing_structure_refinement 'SHELXL97 (Sheldrick, 2008)'
_computing_structure_solution 'SHELXS97 (Sheldrick, 2008)'
_diffrn_ambient_temperature 173(2)
_diffrn_measured_fraction_theta_full 0.971
_diffrn_measured_fraction_theta_max 0.971
_diffrn_measurement_device_type 'Rigaku AFC12\K/SATURN724'
_diffrn_measurement_method \w
_diffrn_radiation_monochromator graphite
_diffrn_radiation_source 'fine-focus sealed tube'
_diffrn_radiation_type MoK\a
_diffrn_radiation_wavelength 0.71070
_diffrn_reflns_av_R_equivalents 0.023
_diffrn_reflns_av_sigmaI/netI 0.022
_diffrn_reflns_limit_h_max 9
_diffrn_reflns_limit_h_min -9
_diffrn_reflns_limit_k_max 13
_diffrn_reflns_limit_k_min -13
_diffrn_reflns_limit_l_max 15
_diffrn_reflns_limit_l_min -14
_diffrn_reflns_number 9871
_diffrn_reflns_theta_full 25.0
_diffrn_reflns_theta_max 25.0
_diffrn_reflns_theta_min 2.8
_diffrn_standards_decay_% '< 1'
_diffrn_standards_interval_count 0
_diffrn_standards_number 0
_exptl_absorpt_coefficient_mu 0.300
_exptl_absorpt_correction_T_max 1
_exptl_absorpt_correction_T_min 0.832
_exptl_absorpt_correction_type multi-scan
_exptl_absorpt_process_details '(ABSCOR; Higashi, 1995)'
_exptl_crystal_colour colourless
_exptl_crystal_density_diffrn 1.439
_exptl_crystal_density_method 'not measured'
_exptl_crystal_description plate
_exptl_crystal_F_000 472
_exptl_crystal_size_max 0.40
_exptl_crystal_size_mid 0.20
_exptl_crystal_size_min 0.03
_refine_diff_density_max 0.74
_refine_diff_density_min -0.39
_refine_ls_extinction_method none
_refine_ls_goodness_of_fit_ref 1.28
_refine_ls_hydrogen_treatment constr
_refine_ls_matrix_type full
_refine_ls_number_parameters 277
_refine_ls_number_reflns 3529
_refine_ls_number_restraints 7
_refine_ls_restrained_S_all 1.27
_refine_ls_R_factor_all 0.068
_refine_ls_R_factor_gt 0.067
_refine_ls_shift/su_max_lt 0.001
_refine_ls_shift/su_mean 0.000
_refine_ls_structure_factor_coef Fsqd
_refine_ls_weighting_details 'calc w=1/[\s^2^(Fo^2^)+(0.0108P)^2^+6.0488P] where P=(Fo^2^+2Fc^2^)/3'
_refine_ls_weighting_scheme calc
_refine_ls_wR_factor_gt 0.174
_refine_ls_wR_factor_ref 0.175
_reflns_number_gt 3380
_reflns_number_total 3529
_reflns_threshold_expression I>2\s(I)
_cod_data_source_file hb5342.cif
_cod_data_source_block I
_cod_original_cell_volume 1028.1(6)
_cod_database_code 2225270
_cod_database_fobs_code 2225270

loop_
_symmetry_equiv_pos_as_xyz
'x, y, z'
'-x, -y, -z'

loop_
_atom_site_type_symbol
_atom_site_label
_atom_site_fract_x
_atom_site_fract_y
_atom_site_fract_z
_atom_site_U_iso_or_equiv
_atom_site_adp_type
_atom_site_calc_flag
_atom_site_refinement_flags
_atom_site_occupancy
_atom_site_disorder_assembly
_atom_site_disorder_group
S S1 0.36783(17) 0.36668(12) 0.05188(10) 0.0220(3) Uani d . 1 . .
S S2 0.27851(18) 0.29462(11) -0.12164(10) 0.0227(3) Uani d . 1 . .
O O1 0.4707(5) 0.4706(4) 0.2733(3) 0.0289(8) Uani d . 1 . .
O O2 0.7336(5) 0.4825(3) 0.4019(3) 0.0259(8) Uani d . 1 . .
O O3 0.2557(5) 0.0464(3) -0.4359(3) 0.0269(8) Uani d . 1 . .
O O4 0.1636(5) 0.2013(3) -0.3519(3) 0.0261(8) Uani d . 1 . .
O O1W 1.0465(5) 0.6687(3) 0.5318(3) 0.0261(8) Uani d D 1 . .
H H1W 0.9510 0.6167 0.4832 0.039 Uiso d D 1 . .
H H2W 1.1163 0.6333 0.5664 0.039 Uiso d D 1 . .
O O2W 0.3984(5) 0.6179(3) 0.4457(3) 0.0276(8) Uani d D 1 . .
H H3W 0.4214 0.5702 0.3947 0.041 Uiso d D 1 . .
H H4W 0.3596 0.5795 0.4885 0.041 Uiso d D 1 . .
N N1 0.2010(6) -0.1911(4) 0.3919(4) 0.0261(10) Uani d . 1 . .
H H1N 0.1997 -0.2594 0.4178 0.039 Uiso calc R 1 . .
H H2N 0.0846 -0.1829 0.3721 0.039 Uiso calc R 1 . .
H H3N 0.2786 -0.1219 0.4476 0.039 Uiso calc R 1 . .
N N2 0.3889(6) 0.0195(4) 0.3355(4) 0.0237(9) Uani d D 1 . .
H H4N 0.4998 0.0098 0.3591 0.036 Uiso d D 1 . .
N N3 0.2433(6) 0.2148(4) 0.4298(4) 0.0247(9) Uani d . 1 . .
H H5N 0.1469 0.2457 0.4346 0.037 Uiso calc R 1 . .
H H6N 0.3517 0.2726 0.4752 0.037 Uiso calc R 1 . .
H H7N 0.2308 0.1443 0.4528 0.037 Uiso calc R 1 . .
C C1 0.6340(7) 0.4671(4) 0.3007(4) 0.0196(10) Uani d . 1 . .
C C2 0.7199(7) 0.4399(4) 0.2082(4) 0.0200(10) Uani d . 1 . .
C C3 0.6121(7) 0.3884(4) 0.0920(4) 0.0210(10) Uani d . 1 . .
C C4 0.7005(7) 0.3573(5) 0.0129(4) 0.0247(11) Uani d . 1 . .
H H4 0.6293 0.3201 -0.0648 0.030 Uiso calc R 1 . .
C C5 0.8917(7) 0.3796(5) 0.0455(5) 0.0265(11) Uani d . 1 . .
H H5 0.9492 0.3573 -0.0101 0.032 Uiso calc R 1 . .
C C6 0.9987(7) 0.4334(5) 0.1573(4) 0.0249(11) Uani d . 1 . .
H H6 1.1296 0.4508 0.1789 0.030 Uiso calc R 1 . .
C C7 0.9117(7) 0.4620(5) 0.2382(4) 0.0224(10) Uani d . 1 . .
H H7 0.9846 0.4974 0.3158 0.027 Uiso calc R 1 . .
C C8 0.2166(6) 0.1048(4) -0.3544(4) 0.0210(10) Uani d . 1 . .
C C9 0.2344(6) 0.0572(4) -0.2513(4) 0.0200(10) Uani d . 1 . .
C C10 0.2594(7) 0.1319(4) -0.1426(4) 0.0226(11) Uani d . 1 . .
C C11 0.2712(8) 0.0787(5) -0.0541(5) 0.0320(13) Uani d . 1 . .
H H11 0.2877 0.1289 0.0195 0.038 Uiso calc R 1 . .
C C12 0.2593(9) -0.0472(5) -0.0706(5) 0.0358(14) Uani d . 1 . .
H H12 0.2676 -0.0819 -0.0085 0.043 Uiso calc R 1 . .
C C13 0.2359(7) -0.1201(5) -0.1749(5) 0.0292(12) Uani d . 1 . .
H H13 0.2278 -0.2059 -0.1863 0.035 Uiso calc R 1 . .
C C14 0.2238(6) -0.0689(4) -0.2650(4) 0.0222(10) Uani d . 1 . .
H H14 0.2079 -0.1205 -0.3380 0.027 Uiso calc R 1 . .
C C15 0.2665(7) -0.2058(5) 0.2913(4) 0.0271(11) Uani d . 1 . .
H H15A 0.1831 -0.2816 0.2311 0.033 Uiso calc R 1 . .
H H15B 0.3924 -0.2159 0.3125 0.033 Uiso calc R 1 . .
C C16 0.2700(8) -0.0929(5) 0.2468(4) 0.0272(11) Uani d . 1 . .
H H16A 0.3167 -0.1029 0.1810 0.033 Uiso calc R 1 . .
H H16B 0.1428 -0.0858 0.2212 0.033 Uiso calc R 1 . .
C C17 0.4030(7) 0.1345(5) 0.3004(5) 0.0261(11) Uani d . 1 . .
H H17A 0.4037 0.1170 0.2208 0.031 Uiso calc R 1 . .
H H17B 0.5212 0.1977 0.3487 0.031 Uiso calc R 1 . .
C C18 0.2445(7) 0.1852(5) 0.3100(4) 0.0275(11) Uani d . 1 . .
H H18A 0.2561 0.2615 0.2845 0.033 Uiso calc R 1 . .
H H18B 0.1263 0.1230 0.2603 0.033 Uiso calc R 1 . .

loop_
_atom_site_aniso_label
_atom_site_aniso_U_11
_atom_site_aniso_U_22
_atom_site_aniso_U_33
_atom_site_aniso_U_12
_atom_site_aniso_U_13
_atom_site_aniso_U_23
S1 0.0203(6) 0.0241(6) 0.0190(6) 0.0080(5) 0.0041(5) 0.0012(5)
S2 0.0293(7) 0.0196(6) 0.0175(6) 0.0089(5) 0.0039(5) 0.0039(5)
O1 0.0195(18) 0.040(2) 0.0248(19) 0.0098(16) 0.0064(15) 0.0045(16)
O2 0.0237(18) 0.032(2) 0.0198(18) 0.0067(15) 0.0056(15) 0.0074(15)
O3 0.036(2) 0.0271(19) 0.0220(19) 0.0119(16) 0.0149(16) 0.0057(15)
O4 0.032(2) 0.0248(19) 0.0225(18) 0.0112(16) 0.0082(15) 0.0074(15)
O1W 0.029(2) 0.0189(18) 0.024(2) 0.0069(15) 0.0024(15) 0.0014(15)
O2W 0.035(2) 0.0265(19) 0.026(2) 0.0112(16) 0.0148(17) 0.0072(16)
N1 0.032(2) 0.021(2) 0.025(2) 0.0068(19) 0.0093(19) 0.0074(18)
N2 0.027(2) 0.023(2) 0.024(2) 0.0098(19) 0.0102(19) 0.0084(18)
N3 0.026(2) 0.021(2) 0.031(2) 0.0095(18) 0.0132(19) 0.0077(18)
C1 0.021(2) 0.016(2) 0.019(2) 0.0021(19) 0.007(2) 0.0035(19)
C2 0.023(2) 0.014(2) 0.024(3) 0.0073(19) 0.008(2) 0.0059(19)
C3 0.029(3) 0.017(2) 0.023(3) 0.011(2) 0.012(2) 0.008(2)
C4 0.027(3) 0.024(3) 0.023(3) 0.008(2) 0.008(2) 0.006(2)
C5 0.030(3) 0.026(3) 0.029(3) 0.011(2) 0.015(2) 0.007(2)
C6 0.021(3) 0.026(3) 0.027(3) 0.007(2) 0.007(2) 0.007(2)
C7 0.022(2) 0.022(2) 0.021(3) 0.004(2) 0.004(2) 0.007(2)
C8 0.019(2) 0.020(2) 0.019(2) 0.002(2) 0.005(2) 0.002(2)
C9 0.017(2) 0.020(2) 0.022(2) 0.0034(19) 0.0053(19) 0.006(2)
C10 0.021(2) 0.017(2) 0.028(3) 0.005(2) 0.006(2) 0.006(2)
C11 0.047(3) 0.030(3) 0.020(3) 0.014(3) 0.011(2) 0.005(2)
C12 0.053(4) 0.029(3) 0.030(3) 0.014(3) 0.010(3) 0.019(3)
C13 0.031(3) 0.020(3) 0.042(3) 0.008(2) 0.016(3) 0.012(2)
C14 0.019(2) 0.016(2) 0.027(3) 0.0043(19) 0.006(2) 0.000(2)
C15 0.029(3) 0.024(3) 0.027(3) 0.007(2) 0.011(2) 0.003(2)
C16 0.031(3) 0.030(3) 0.019(3) 0.005(2) 0.008(2) 0.006(2)
C17 0.030(3) 0.025(3) 0.026(3) 0.010(2) 0.012(2) 0.008(2)
C18 0.030(3) 0.030(3) 0.027(3) 0.010(2) 0.011(2) 0.011(2)

loop_
_atom_type_symbol
_atom_type_description
_atom_type_scat_dispersion_real
_atom_type_scat_dispersion_imag
_atom_type_scat_source
C C 0.0033 0.0016 'International Tables Vol C Tables 4.2.6.8 and 6.1.1.4'
H H 0.0000 0.0000 'International Tables Vol C Tables 4.2.6.8 and 6.1.1.4'
N N 0.0061 0.0033 'International Tables Vol C Tables 4.2.6.8 and 6.1.1.4'
O O 0.0106 0.0060 'International Tables Vol C Tables 4.2.6.8 and 6.1.1.4'
S S 0.1246 0.1234 'International Tables Vol C Tables 4.2.6.8 and 6.1.1.4'

loop_
_geom_angle_atom_site_label_1
_geom_angle_atom_site_label_2
_geom_angle_atom_site_label_3
_geom_angle_site_symmetry_1
_geom_angle_site_symmetry_3
_geom_angle
_geom_angle_publ_flag
C3 S1 S2 . . 104.23(17) ?
C10 S2 S1 . . 103.71(18) ?
H1W O1W H2W . . 111.4 ?
H3W O2W H4W . . 111.4 ?
C15 N1 H1N . . 109.5 ?
C15 N1 H2N . . 109.5 ?
H1N N1 H2N . . 109.5 ?
C15 N1 H3N . . 109.5 ?
H1N N1 H3N . . 109.5 ?
H2N N1 H3N . . 109.5 ?
C16 N2 C17 . . 114.3(4) ?
C16 N2 H4N . . 108.1 ?
C17 N2 H4N . . 109.8 ?
C18 N3 H5N . . 109.5 ?
C18 N3 H6N . . 109.5 ?
H5N N3 H6N . . 109.5 ?
C18 N3 H7N . . 109.5 ?
H5N N3 H7N . . 109.5 ?
H6N N3 H7N . . 109.5 ?
O1 C1 O2 . . 124.6(4) ?
O1 C1 C2 . . 118.2(4) ?
O2 C1 C2 . . 117.2(4) ?
C7 C2 C3 . . 118.9(4) ?
C7 C2 C1 . . 118.8(4) ?
C3 C2 C1 . . 122.3(4) ?
C4 C3 C2 . . 118.7(5) ?
C4 C3 S1 . . 122.1(4) ?
C2 C3 S1 . . 119.3(4) ?
C3 C4 C5 . . 121.1(5) ?
C3 C4 H4 . . 119.5 ?
C5 C4 H4 . . 119.5 ?
C6 C5 C4 . . 120.9(5) ?
C6 C5 H5 . . 119.6 ?
C4 C5 H5 . . 119.6 ?
C5 C6 C7 . . 118.8(5) ?
C5 C6 H6 . . 120.6 ?
C7 C6 H6 . . 120.6 ?
C6 C7 C2 . . 121.6(5) ?
C6 C7 H7 . . 119.2 ?
C2 C7 H7 . . 119.2 ?
O3 C8 O4 . . 124.8(5) ?
O3 C8 C9 . . 118.1(4) ?
O4 C8 C9 . . 117.1(4) ?
C14 C9 C10 . . 118.2(5) ?
C14 C9 C8 . . 118.1(4) ?
C10 C9 C8 . . 123.7(4) ?
C11 C10 C9 . . 119.1(5) ?
C11 C10 S2 . . 121.7(4) ?
C9 C10 S2 . . 119.3(4) ?
C10 C11 C12 . . 121.4(5) ?
C10 C11 H11 . . 119.3 ?
C12 C11 H11 . . 119.3 ?
C13 C12 C11 . . 120.1(5) ?
C13 C12 H12 . . 119.9 ?
C11 C12 H12 . . 119.9 ?
C12 C13 C14 . . 119.6(5) ?
C12 C13 H13 . . 120.2 ?
C14 C13 H13 . . 120.2 ?
C13 C14 C9 . . 121.6(5) ?
C13 C14 H14 . . 119.2 ?
C9 C14 H14 . . 119.2 ?
N1 C15 C16 . . 110.4(4) ?
N1 C15 H15A . . 109.6 ?
C16 C15 H15A . . 109.6 ?
N1 C15 H15B . . 109.6 ?
C16 C15 H15B . . 109.6 ?
H15A C15 H15B . . 108.1 ?
N2 C16 C15 . . 110.1(4) ?
N2 C16 H16A . . 109.6 ?
C15 C16 H16A . . 109.6 ?
N2 C16 H16B . . 109.6 ?
C15 C16 H16B . . 109.6 ?
H16A C16 H16B . . 108.2 ?
N2 C17 C18 . . 111.2(4) ?
N2 C17 H17A . . 109.4 ?
C18 C17 H17A . . 109.4 ?
N2 C17 H17B . . 109.4 ?
C18 C17 H17B . . 109.4 ?
H17A C17 H17B . . 108.0 ?
N3 C18 C17 . . 110.3(4) ?
N3 C18 H18A . . 109.6 ?
C17 C18 H18A . . 109.6 ?
N3 C18 H18B . . 109.6 ?
C17 C18 H18B . . 109.6 ?
H18A C18 H18B . . 108.1 ?

loop_
_geom_bond_atom_site_label_1
_geom_bond_atom_site_label_2
_geom_bond_site_symmetry_2
_geom_bond_distance
_geom_bond_publ_flag
S1 C3 . 1.787(5) ?
S1 S2 . 2.0540(18) ?
S2 C10 . 1.796(5) ?
O1 C1 . 1.244(6) ?
O2 C1 . 1.273(6) ?
O3 C8 . 1.253(6) ?
O4 C8 . 1.262(6) ?
O1W H1W . 0.8400 ?
O1W H2W . 0.8400 ?
O2W H3W . 0.8400 ?
O2W H4W . 0.8400 ?
N1 C15 . 1.484(6) ?
N1 H1N . 0.9100 ?
N1 H2N . 0.9100 ?
N1 H3N . 0.9100 ?
N2 C16 . 1.455(7) ?
N2 C17 . 1.470(7) ?
N2 H4N . 0.8800 ?
N3 C18 . 1.491(7) ?
N3 H5N . 0.9100 ?
N3 H6N . 0.9100 ?
N3 H7N . 0.9100 ?
C1 C2 . 1.506(7) ?
C2 C7 . 1.396(7) ?
C2 C3 . 1.419(7) ?
C3 C4 . 1.388(7) ?
C4 C5 . 1.391(7) ?
C4 H4 . 0.9500 ?
C5 C6 . 1.375(7) ?
C5 H5 . 0.9500 ?
C6 C7 . 1.393(7) ?
C6 H6 . 0.9500 ?
C7 H7 . 0.9500 ?
C8 C9 . 1.509(7) ?
C9 C14 . 1.401(7) ?
C9 C10 . 1.403(7) ?
C10 C11 . 1.380(7) ?
C11 C12 . 1.393(8) ?
C11 H11 . 0.9500 ?
C12 C13 . 1.353(8) ?
C12 H12 . 0.9500 ?
C13 C14 . 1.384(8) ?
C13 H13 . 0.9500 ?
C14 H14 . 0.9500 ?
C15 C16 . 1.515(7) ?
C15 H15A . 0.9900 ?
C15 H15B . 0.9900 ?
C16 H16A . 0.9900 ?
C16 H16B . 0.9900 ?
C17 C18 . 1.500(7) ?
C17 H17A . 0.9900 ?
C17 H17B . 0.9900 ?
C18 H18A . 0.9900 ?
C18 H18B . 0.9900 ?

loop_
_geom_hbond_atom_site_label_D
_geom_hbond_atom_site_label_H
_geom_hbond_atom_site_label_A
_geom_hbond_site_symmetry_A
_geom_hbond_distance_DH
_geom_hbond_distance_HA
_geom_hbond_distance_DA
_geom_hbond_angle_DHA
N1 H1N O1W 1_445 0.91 2.27 2.939(6) 130
N1 H1N O2W 1_545 0.91 2.33 3.038(6) 135
N1 H2N O4 2_555 0.91 1.85 2.731(7) 164
N1 H3N O3 1_556 0.91 2.24 2.981(6) 138
N2 H4N O3 2_655 0.88 2.21 3.069(6) 166
N3 H5N O1W 2_666 0.91 2.06 2.961(6) 172
N3 H6N O2W 2_666 0.91 1.94 2.844(6) 170
N3 H7N O3 1_556 0.91 1.98 2.835(6) 156
O1w H1W O2 1_555 0.84 1.90 2.720(5) 167
O1w H2W O2 2_766 0.84 1.99 2.803(5) 162
O2w H3W O1 1_555 0.84 1.89 2.732(6) 176
O2w H4W O2 2_666 0.84 1.92 2.751(5) 171

loop_
_geom_torsion_atom_site_label_1
_geom_torsion_atom_site_label_2
_geom_torsion_atom_site_label_3
_geom_torsion_atom_site_label_4
_geom_torsion_site_symmetry_1
_geom_torsion_site_symmetry_2
_geom_torsion_site_symmetry_3
_geom_torsion_site_symmetry_4
_geom_torsion
_geom_torsion_publ_flag
C3 S1 S2 C10 . . . . 81.3(2) ?
O1 C1 C2 C7 . . . . 166.2(4) ?
O2 C1 C2 C7 . . . . -15.1(7) ?
O1 C1 C2 C3 . . . . -16.1(7) ?
O2 C1 C2 C3 . . . . 162.6(4) ?
C7 C2 C3 C4 . . . . 2.6(7) ?
C1 C2 C3 C4 . . . . -175.1(4) ?
C7 C2 C3 S1 . . . . -177.0(4) ?
C1 C2 C3 S1 . . . . 5.3(6) ?
S2 S1 C3 C4 . . . . -0.7(4) ?
S2 S1 C3 C2 . . . . 178.9(3) ?
C2 C3 C4 C5 . . . . -2.1(7) ?
S1 C3 C4 C5 . . . . 177.5(4) ?
C3 C4 C5 C6 . . . . -0.1(8) ?
C4 C5 C6 C7 . . . . 1.9(8) ?
C5 C6 C7 C2 . . . . -1.5(8) ?
C3 C2 C7 C6 . . . . -0.8(7) ?
C1 C2 C7 C6 . . . . 177.0(4) ?
O3 C8 C9 C14 . . . . -23.8(7) ?
O4 C8 C9 C14 . . . . 156.5(4) ?
O3 C8 C9 C10 . . . . 156.8(5) ?
O4 C8 C9 C10 . . . . -22.9(7) ?
C14 C9 C10 C11 . . . . -0.5(7) ?
C8 C9 C10 C11 . . . . 179.0(5) ?
C14 C9 C10 S2 . . . . 178.7(4) ?
C8 C9 C10 S2 . . . . -1.9(7) ?
S1 S2 C10 C11 . . . . 10.9(5) ?
S1 S2 C10 C9 . . . . -168.2(4) ?
C9 C10 C11 C12 . . . . 0.2(8) ?
S2 C10 C11 C12 . . . . -178.9(5) ?
C10 C11 C12 C13 . . . . 0.1(9) ?
C11 C12 C13 C14 . . . . 0.0(9) ?
C12 C13 C14 C9 . . . . -0.3(8) ?
C10 C9 C14 C13 . . . . 0.5(7) ?
C8 C9 C14 C13 . . . . -178.9(5) ?
C17 N2 C16 C15 . . . . 179.5(4) ?
N1 C15 C16 N2 . . . . 57.9(6) ?
C16 N2 C17 C18 . . . . 83.9(5) ?
N2 C17 C18 N3 . . . . 60.3(6) ?

loop_
_cod_related_entry_id
_cod_related_entry_database
_cod_related_entry_code
1 ChemSpider 30656021
